data_7130305
loop_
_publ_author_name
'Lyu, Hairong'
'Xie, Zuowei'

_publ_section_title
;
 Transition Metal Catalyzed Selective B(3)-H or B(4)-H Amination of
 o-Carboranes via Dehydrogenative BH/NH Cross-Coupling
;
_journal_name_full 'Chemical Communications'
_journal_paper_doi 10.1039/D2CC02852B
_journal_year 2022
_chemical_formula_sum 'C11 H20 B10 N O2'
_chemical_formula_weight 306.38
_space_group_crystal_system monoclinic
_space_group_IT_number 15
_space_group_name_Hall '-C 2yc'
_space_group_name_H-M_alt 'C 1 2/c 1'
_atom_sites_solution_hydrogens geom
_audit_block_doi 10.5517/ccdc.csd.cc2bl706
_audit_creation_method SHELXL-2014/6
_audit_update_record
;
2022-03-28 deposited with the CCDC.	2022-06-29 downloaded from the CCDC.
;
_cell_angle_alpha 90
_cell_angle_beta 105.754(2)
_cell_angle_gamma 90
_cell_formula_units_Z 8
_cell_length_a 12.4337(5)
_cell_length_b 25.7985(10)
_cell_length_c 11.6316(6)
_cell_measurement_reflns_used 283
_cell_measurement_temperature 296(2)
_cell_measurement_theta_max 15
_cell_measurement_theta_min 15
_cell_volume 3590.9(3)
_computing_cell_refinement 'BRUKER KAPPA APEXII DUO DIFFRACTOMETER'
_computing_data_collection 'BRUKER KAPPA APEXII DUO DIFFRACTOMETER'
_computing_data_reduction 'BRUKER KAPPA APEXII DUO DIFFRACTOMETER'
_computing_molecular_graphics 'BRUKER SHELXTL'
_computing_publication_material 'BRUKER SHELXTL'
_computing_structure_refinement 'SHELXL-2014/6 (Sheldrick, 2014)'
_diffrn_ambient_temperature 296(2)
_diffrn_measured_fraction_theta_full 0.998
_diffrn_measured_fraction_theta_max 0.998
_diffrn_measurement_device_type 'BRUKER KAPPA APEXII DUO DIFFRACTOMETER'
_diffrn_measurement_method 'PHI & OMEGA SCAN'
_diffrn_radiation_type MoK\a
_diffrn_radiation_wavelength 0.71073
_diffrn_reflns_av_R_equivalents 0.0773
_diffrn_reflns_av_unetI/netI 0.0393
_diffrn_reflns_Laue_measured_fraction_full 0.998
_diffrn_reflns_Laue_measured_fraction_max 0.998
_diffrn_reflns_limit_h_max 14
_diffrn_reflns_limit_h_min -14
_diffrn_reflns_limit_k_max 30
_diffrn_reflns_limit_k_min -30
_diffrn_reflns_limit_l_max 13
_diffrn_reflns_limit_l_min -13
_diffrn_reflns_number 25793
_diffrn_reflns_point_group_measured_fraction_full 0.998
_diffrn_reflns_point_group_measured_fraction_max 0.998
_diffrn_reflns_theta_full 25.242
_diffrn_reflns_theta_max 25.249
_diffrn_reflns_theta_min 1.876
_exptl_absorpt_coefficient_mu 0.065
_exptl_absorpt_correction_T_max 0.7456
_exptl_absorpt_correction_T_min 0.6354
_exptl_absorpt_correction_type multi-scan
_exptl_crystal_colour colourless
_exptl_crystal_density_diffrn 1.133
_exptl_crystal_description block
_exptl_crystal_F_000 1272
_exptl_crystal_size_max 0.400
_exptl_crystal_size_mid 0.300
_exptl_crystal_size_min 0.200
_refine_diff_density_max 0.250
_refine_diff_density_min -0.352
_refine_diff_density_rms 0.043
_refine_ls_extinction_method none
_refine_ls_goodness_of_fit_ref 1.012
_refine_ls_hydrogen_treatment constr
_refine_ls_matrix_type full
_refine_ls_number_parameters 226
_refine_ls_number_reflns 3250
_refine_ls_number_restraints 0
_refine_ls_restrained_S_all 1.012
_refine_ls_R_factor_all 0.1152
_refine_ls_R_factor_gt 0.0728
_refine_ls_shift/su_max 0.009
_refine_ls_shift/su_mean 0.002
_refine_ls_structure_factor_coef Fsqd
_refine_ls_weighting_details 'w=1/[\s^2^(Fo^2^)+(0.1248P)^2^+3.4851P] where P=(Fo^2^+2Fc^2^)/3'
_refine_ls_weighting_scheme calc
_refine_ls_wR_factor_gt 0.2062
_refine_ls_wR_factor_ref 0.2458
_reflns_Friedel_coverage 0.000
_reflns_number_gt 2000
_reflns_number_total 3250
_reflns_threshold_expression 'I > 2\s(I)'
_cod_data_source_file d2cc02852b2.cif
_cod_data_source_block 11d
_cod_original_sg_symbol_H-M 'C 2/c'
_cod_database_code 7130305
_shelx_space_group_comment
;
The symmetry employed for this shelxl refinement is uniquely defined
by the following loop, which should always be used as a source of
symmetry information in preference to the above space-group names.
They are only intended as comments.
;
_shelx_estimated_absorpt_t_min 0.975
_shelx_estimated_absorpt_t_max 0.987
_shelxl_version_number 2014/6

loop_
_space_group_symop_operation_xyz
'x, y, z'
'-x, y, -z+1/2'
'x+1/2, y+1/2, z'
'-x+1/2, y+1/2, -z+1/2'
'-x, -y, -z'
'x, -y, z-1/2'
'-x+1/2, -y+1/2, -z'
'x+1/2, -y+1/2, z-1/2'

loop_
_atom_site_label
_atom_site_type_symbol
_atom_site_fract_x
_atom_site_fract_y
_atom_site_fract_z
_atom_site_U_iso_or_equiv
_atom_site_adp_type
_atom_site_occupancy
_atom_site_site_symmetry_order
_atom_site_calc_flag
_atom_site_refinement_flags_posn
_atom_site_refinement_flags_adp
_atom_site_refinement_flags_occupancy
_atom_site_disorder_assembly
_atom_site_disorder_group
N1 N 0.3137(2) 0.31727(10) 0.9124(2) 0.0682(8) Uani 1 1 d . . . . .
H1A H 0.3804 0.3104 0.9547 0.082 Uiso 1 1 calc R U . . .
O1 O 0.0599(2) 0.17568(10) 0.4686(2) 0.0836(8) Uani 1 1 d . . . . .
O2 O 0.23749(19) 0.15394(8) 0.4939(2) 0.0750(7) Uani 1 1 d . . . . .
C1 C 0.2732(3) 0.42056(15) 1.1629(4) 0.0805(11) Uani 0.5 1 d . . P . .
B3' B 0.2732(3) 0.42056(15) 1.1629(4) 0.0805(11) Uani 0.5 1 d . . P . .
C2 C 0.2452(3) 0.36316(12) 1.0967(3) 0.0680(9) Uani 1 1 d . . . . .
H2 H 0.2724 0.3228 1.1173 0.082 Uiso 1 1 calc R U . . .
C11 C 0.3279(6) 0.4258(3) 1.2851(5) 0.081(2) Uani 0.5 1 d . . P . .
H11A H 0.3360 0.4619 1.3056 0.121 Uiso 0.5 1 calc R U P . .
H11B H 0.2846 0.4091 1.3313 0.121 Uiso 0.5 1 calc R U P . .
H11C H 0.4004 0.4099 1.3018 0.121 Uiso 0.5 1 calc R U P . .
C11' C 0.0644(9) 0.3905(4) 1.1778(10) 0.132(4) Uani 0.5 1 d . . P . .
H11D H 0.0125 0.4187 1.1687 0.197 Uiso 0.5 1 calc R U P . .
H11E H 0.0245 0.3589 1.1507 0.197 Uiso 0.5 1 calc R U P . .
H11F H 0.1047 0.3870 1.2605 0.197 Uiso 0.5 1 calc R U P . .
C12 C 0.2732(2) 0.28416(11) 0.8179(3) 0.0573(8) Uani 1 1 d . . . . .
C13 C 0.1594(3) 0.27733(12) 0.7624(3) 0.0692(9) Uani 1 1 d . . . . .
H13A H 0.1068 0.2954 0.7904 0.083 Uiso 1 1 calc R U . . .
C14 C 0.1245(3) 0.24434(12) 0.6672(3) 0.0682(9) Uani 1 1 d . . . . .
H14A H 0.0484 0.2405 0.6315 0.082 Uiso 1 1 calc R U . . .
C15 C 0.1998(2) 0.21647(10) 0.6227(3) 0.0535(7) Uani 1 1 d . . . . .
C16 C 0.3121(2) 0.22303(11) 0.6773(3) 0.0575(8) Uani 1 1 d . . . . .
H16A H 0.3642 0.2049 0.6488 0.069 Uiso 1 1 calc R U . . .
C17 C 0.3485(2) 0.25578(11) 0.7728(3) 0.0586(8) Uani 1 1 d . . . . .
H17A H 0.4248 0.2592 0.8083 0.070 Uiso 1 1 calc R U . . .
C18 C 0.1572(3) 0.18087(11) 0.5220(3) 0.0591(8) Uani 1 1 d . . . . .
C19 C 0.2022(4) 0.11708(15) 0.3966(3) 0.0948(12) Uani 1 1 d . . . . .
H19A H 0.2666 0.0999 0.3840 0.142 Uiso 1 1 calc R U . . .
H19B H 0.1533 0.0919 0.4164 0.142 Uiso 1 1 calc R U . . .
H19C H 0.1635 0.1351 0.3251 0.142 Uiso 1 1 calc R U . . .
B3 B 0.1388(4) 0.40018(16) 1.1110(4) 0.0854(12) Uani 0.5 1 d . . P . .
C1' C 0.1388(4) 0.40018(16) 1.1110(4) 0.0854(12) Uani 0.5 1 d . . P . .
B4 B 0.1724(4) 0.46285(17) 1.0919(4) 0.0885(14) Uani 1 1 d . . . . .
H4 H 0.1420 0.5015 1.1079 0.106 Uiso 1 1 calc R U . . .
B5 B 0.3049(5) 0.46249(18) 1.0651(5) 0.1092(19) Uani 1 1 d . . . . .
H5 H 0.3581 0.4968 1.0683 0.131 Uiso 1 1 calc R U . . .
B6 B 0.3509(4) 0.39842(18) 1.0715(4) 0.0877(14) Uani 1 1 d . . . . .
H6 H 0.4374 0.3859 1.0809 0.105 Uiso 1 1 calc R U . . .
B7 B 0.1298(3) 0.36313(18) 0.9838(4) 0.0792(12) Uani 1 1 d . . . . .
H7 H 0.0822 0.3292 0.9401 0.095 Uiso 1 1 calc R U . . .
B8 B 0.0821(5) 0.4279(2) 0.9756(4) 0.1071(19) Uani 1 1 d . . . . .
H8 H -0.0008 0.4411 0.9230 0.128 Uiso 1 1 calc R U . . .
B9 B 0.1858(6) 0.46709(19) 0.9452(5) 0.117(2) Uani 1 1 d . . . . .
H9 H 0.1648 0.5030 0.8930 0.141 Uiso 1 1 calc R U . . .
B10 B 0.2956(5) 0.42740(17) 0.9330(5) 0.1046(18) Uani 1 1 d . . . . .
H10 H 0.3476 0.4374 0.8734 0.125 Uiso 1 1 calc R U . . .
B11 B 0.2629(3) 0.36188(14) 0.9530(3) 0.0622(9) Uani 1 1 d . . . . .
B12 B 0.1594(5) 0.40565(19) 0.8770(4) 0.1001(17) Uani 1 1 d . . . . .
H12 H 0.1207 0.4010 0.7806 0.120 Uiso 1 1 calc R U . . .

loop_
_atom_site_aniso_label
_atom_site_aniso_U_11
_atom_site_aniso_U_22
_atom_site_aniso_U_33
_atom_site_aniso_U_23
_atom_site_aniso_U_13
_atom_site_aniso_U_12
N1 0.0514(15) 0.0688(17) 0.0798(18) -0.0168(14) 0.0102(13) 0.0110(13)
O1 0.0647(16) 0.0930(18) 0.0886(17) -0.0189(14) 0.0130(13) -0.0040(13)
O2 0.0808(16) 0.0654(14) 0.0791(15) -0.0125(11) 0.0220(12) 0.0119(12)
C1 0.088(3) 0.064(2) 0.084(3) -0.0122(19) 0.015(2) 0.022(2)
B3' 0.088(3) 0.064(2) 0.084(3) -0.0122(19) 0.015(2) 0.022(2)
C2 0.084(2) 0.0519(18) 0.071(2) 0.0068(15) 0.0271(18) 0.0195(16)
C11 0.104(5) 0.074(4) 0.052(3) -0.007(3) 0.001(3) 0.041(4)
C11' 0.157(9) 0.119(8) 0.154(9) 0.023(7) 0.102(8) 0.024(7)
C12 0.0547(18) 0.0497(17) 0.0686(18) -0.0003(14) 0.0189(15) 0.0034(13)
C13 0.0487(18) 0.069(2) 0.092(2) -0.0183(18) 0.0229(16) 0.0073(15)
C14 0.0474(17) 0.071(2) 0.085(2) -0.0129(18) 0.0170(16) 0.0043(15)
C15 0.0543(17) 0.0456(16) 0.0611(17) 0.0046(13) 0.0165(14) 0.0039(13)
C16 0.0543(18) 0.0527(17) 0.0688(19) 0.0025(15) 0.0224(15) 0.0114(14)
C17 0.0453(16) 0.0547(17) 0.075(2) -0.0025(15) 0.0143(14) 0.0088(13)
C18 0.063(2) 0.0529(18) 0.0650(18) 0.0058(14) 0.0228(16) 0.0040(15)
C19 0.128(3) 0.071(2) 0.088(3) -0.024(2) 0.033(2) 0.006(2)
B3 0.086(3) 0.088(3) 0.089(3) -0.007(2) 0.035(2) 0.023(2)
C1' 0.086(3) 0.088(3) 0.089(3) -0.007(2) 0.035(2) 0.023(2)
B4 0.124(4) 0.062(3) 0.080(3) 0.006(2) 0.028(3) 0.038(2)
B5 0.148(5) 0.060(3) 0.144(5) -0.016(3) 0.082(4) -0.011(3)
B6 0.069(3) 0.083(3) 0.112(3) -0.038(3) 0.024(2) -0.002(2)
B7 0.066(3) 0.086(3) 0.087(3) -0.020(2) 0.021(2) 0.009(2)
B8 0.110(4) 0.119(4) 0.081(3) -0.011(3) 0.007(3) 0.066(3)
B9 0.210(7) 0.067(3) 0.087(3) 0.023(2) 0.060(4) 0.050(4)
B10 0.161(5) 0.065(3) 0.114(4) -0.001(3) 0.082(4) -0.010(3)
B11 0.065(2) 0.056(2) 0.065(2) -0.0055(17) 0.0188(17) 0.0085(17)
B12 0.133(4) 0.101(4) 0.062(2) 0.006(2) 0.019(3) 0.055(3)

loop_
_atom_type_symbol
_atom_type_description
_atom_type_scat_dispersion_real
_atom_type_scat_dispersion_imag
_atom_type_scat_source
C C 0.0033 0.0016 'International Tables Vol C Tables 4.2.6.8 and 6.1.1.4'
H H 0.0000 0.0000 'International Tables Vol C Tables 4.2.6.8 and 6.1.1.4'
B B 0.0013 0.0007 'International Tables Vol C Tables 4.2.6.8 and 6.1.1.4'
N N 0.0061 0.0033 'International Tables Vol C Tables 4.2.6.8 and 6.1.1.4'
O O 0.0106 0.0060 'International Tables Vol C Tables 4.2.6.8 and 6.1.1.4'

loop_
_geom_angle_atom_site_label_1
_geom_angle_atom_site_label_2
_geom_angle_atom_site_label_3
_geom_angle
_geom_angle_site_symmetry_1
_geom_angle_site_symmetry_3
_geom_angle_publ_flag
C12 N1 B11 130.9(3) . . ?
C18 O2 C19 116.5(3) . . ?
C11 C1 C2 122.5(4) . . ?
C11 C1 B5 118.8(5) . . ?
C2 C1 B5 108.4(3) . . ?
C11 C1 B4 121.4(4) . . ?
C2 C1 B4 108.2(3) . . ?
B5 C1 B4 62.5(3) . . ?
C11 C1 B3 123.2(5) . . ?
C2 C1 B3 59.8(2) . . ?
B5 C1 B3 110.2(4) . . ?
B4 C1 B3 60.0(3) . . ?
C11 C1 B6 117.3(4) . . ?
C2 C1 B6 59.9(2) . . ?
B5 C1 B6 61.6(3) . . ?
B4 C1 B6 112.2(3) . . ?
B3 C1 B6 110.0(3) . . ?
B7 C2 C1 113.2(3) . . ?
B7 C2 B3 62.8(2) . . ?
C1 C2 B3 61.2(2) . . ?
B7 C2 B6 114.1(3) . . ?
C1 C2 B6 61.6(2) . . ?
B3 C2 B6 112.5(3) . . ?
B7 C2 B11 63.2(2) . . ?
C1 C2 B11 113.3(3) . . ?
B3 C2 B11 114.5(3) . . ?
B6 C2 B11 62.4(2) . . ?
N1 C12 C17 119.2(3) . . ?
N1 C12 C13 123.5(3) . . ?
C17 C12 C13 117.3(3) . . ?
C14 C13 C12 120.7(3) . . ?
C13 C14 C15 121.7(3) . . ?
C16 C15 C14 117.8(3) . . ?
C16 C15 C18 123.0(3) . . ?
C14 C15 C18 119.2(3) . . ?
C17 C16 C15 121.3(3) . . ?
C16 C17 C12 121.3(3) . . ?
O1 C18 O2 122.0(3) . . ?
O1 C18 C15 125.0(3) . . ?
O2 C18 C15 113.0(3) . . ?
C2 B3 C1 59.0(2) . . ?
C2 B3 B8 106.7(3) . . ?
C1 B3 B8 108.6(4) . . ?
C2 B3 B4 107.5(3) . . ?
C1 B3 B4 60.0(3) . . ?
B8 B3 B4 62.2(3) . . ?
C2 B3 B7 58.2(2) . . ?
C1 B3 B7 107.6(3) . . ?
B8 B3 B7 61.8(3) . . ?
B4 B3 B7 111.9(3) . . ?
C1 B4 B3 60.0(2) . . ?
C1 B4 B8 106.2(3) . . ?
B3 B4 B8 58.9(3) . . ?
C1 B4 B5 58.6(3) . . ?
B3 B4 B5 107.1(3) . . ?
B8 B4 B5 107.2(3) . . ?
C1 B4 B9 105.0(3) . . ?
B3 B4 B9 106.1(3) . . ?
B8 B4 B9 59.6(3) . . ?
B5 B4 B9 59.3(3) . . ?
C1 B5 B9 106.2(4) . . ?
C1 B5 B6 59.9(3) . . ?
B9 B5 B6 107.2(4) . . ?
C1 B5 B4 58.9(3) . . ?
B9 B5 B4 60.5(3) . . ?
B6 B5 B4 108.1(3) . . ?
C1 B5 B10 106.6(3) . . ?
B9 B5 B10 59.7(3) . . ?
B6 B5 B10 59.5(3) . . ?
B4 B5 B10 108.3(4) . . ?
C2 B6 C1 58.4(2) . . ?
C2 B6 B10 105.2(3) . . ?
C1 B6 B10 106.5(3) . . ?
C2 B6 B5 104.9(3) . . ?
C1 B6 B5 58.5(2) . . ?
B10 B6 B5 60.7(3) . . ?
C2 B6 B11 60.3(2) . . ?
C1 B6 B11 109.0(3) . . ?
B10 B6 B11 60.3(3) . . ?
B5 B6 B11 110.1(4) . . ?
C2 B7 B3 59.0(2) . . ?
C2 B7 B8 104.3(3) . . ?
B3 B7 B8 58.0(2) . . ?
C2 B7 B12 104.8(3) . . ?
B3 B7 B12 106.2(3) . . ?
B8 B7 B12 60.4(3) . . ?
C2 B7 B11 60.7(2) . . ?
B3 B7 B11 109.4(3) . . ?
B8 B7 B11 108.8(4) . . ?
B12 B7 B11 59.3(2) . . ?
B3 B8 B9 106.7(4) . . ?
B3 B8 B4 58.9(3) . . ?
B9 B8 B4 60.4(3) . . ?
B3 B8 B7 60.2(3) . . ?
B9 B8 B7 107.6(3) . . ?
B4 B8 B7 108.0(3) . . ?
B3 B8 B12 107.5(3) . . ?
B9 B8 B12 60.0(3) . . ?
B4 B8 B12 108.5(4) . . ?
B7 B8 B12 59.8(3) . . ?
B5 B9 B10 60.7(3) . . ?
B5 B9 B8 108.2(3) . . ?
B10 B9 B8 108.3(3) . . ?
B5 B9 B4 60.2(3) . . ?
B10 B9 B4 108.9(4) . . ?
B8 B9 B4 60.0(3) . . ?
B5 B9 B12 108.2(3) . . ?
B10 B9 B12 59.3(3) . . ?
B8 B9 B12 60.9(3) . . ?
B4 B9 B12 109.0(4) . . ?
B12 B10 B6 108.0(3) . . ?
B12 B10 B9 60.9(3) . . ?
B6 B10 B9 107.4(3) . . ?
B12 B10 B5 108.7(4) . . ?
B6 B10 B5 59.8(3) . . ?
B9 B10 B5 59.6(3) . . ?
B12 B10 B11 60.3(3) . . ?
B6 B10 B11 61.0(2) . . ?
B9 B10 B11 109.8(4) . . ?
B5 B10 B11 109.9(3) . . ?
N1 B11 C2 120.4(3) . . ?
N1 B11 B12 132.0(3) . . ?
C2 B11 B12 101.7(3) . . ?
N1 B11 B10 125.4(3) . . ?
C2 B11 B10 101.6(3) . . ?
B12 B11 B10 58.9(3) . . ?
N1 B11 B6 116.2(3) . . ?
C2 B11 B6 57.2(2) . . ?
B12 B11 B6 105.1(3) . . ?
B10 B11 B6 58.7(3) . . ?
N1 B11 B7 126.0(3) . . ?
C2 B11 B7 56.1(2) . . ?
B12 B11 B7 59.8(3) . . ?
B10 B11 B7 105.5(3) . . ?
B6 B11 B7 104.1(3) . . ?
B10 B12 B11 60.8(3) . . ?
B10 B12 B9 59.8(3) . . ?
B11 B12 B9 109.2(4) . . ?
B10 B12 B7 107.7(3) . . ?
B11 B12 B7 60.8(2) . . ?
B9 B12 B7 106.9(3) . . ?
B10 B12 B8 107.3(4) . . ?
B11 B12 B8 109.5(3) . . ?
B9 B12 B8 59.1(3) . . ?
B7 B12 B8 59.8(3) . . ?

loop_
_geom_bond_atom_site_label_1
_geom_bond_atom_site_label_2
_geom_bond_distance
_geom_bond_site_symmetry_2
_geom_bond_publ_flag
N1 C12 1.375(4) . ?
N1 B11 1.452(4) . ?
O1 C18 1.208(4) . ?
O2 C18 1.328(4) . ?
O2 C19 1.452(4) . ?
C1 C11 1.405(7) . ?
C1 C2 1.662(5) . ?
C1 B5 1.691(7) . ?
C1 B4 1.698(6) . ?
C1 B3 1.699(6) . ?
C1 B6 1.716(6) . ?
C2 B7 1.661(6) . ?
C2 B3 1.676(5) . ?
C2 B6 1.688(6) . ?
C2 B11 1.744(5) . ?
C12 C17 1.398(4) . ?
C12 C13 1.398(4) . ?
C13 C14 1.370(4) . ?
C14 C15 1.387(4) . ?
C15 C16 1.379(4) . ?
C15 C18 1.470(4) . ?
C16 C17 1.371(4) . ?
B3 B8 1.699(6) . ?
B3 B4 1.700(6) . ?
B3 B7 1.740(6) . ?
B4 B8 1.754(7) . ?
B4 B5 1.758(7) . ?
B4 B9 1.762(7) . ?
B5 B9 1.741(9) . ?
B5 B6 1.744(7) . ?
B5 B10 1.760(7) . ?
B6 B10 1.739(7) . ?
B6 B11 1.779(6) . ?
B7 B8 1.767(7) . ?
B7 B12 1.769(7) . ?
B7 B11 1.786(5) . ?
B8 B9 1.748(9) . ?
B8 B12 1.779(7) . ?
B9 B10 1.743(8) . ?
B9 B12 1.763(7) . ?
B10 B12 1.735(8) . ?
B10 B11 1.768(6) . ?
B11 B12 1.760(6) . ?
